data_7246351
loop_
_publ_author_name
'Bogdan, Marta'
'Siera\'nski, Tomasz'
'\'Swi\;atkowski, Marcin'
'Trz\;esowska-Kruszy\'nska, Agata'

_publ_section_title
;
 On structural factors determining the nature of the fluorescent
 properties of OIHMs based on 8-hydroxyquinoline
;
_journal_issue 13
_journal_name_full CrystEngComm
_journal_page_first 1993
_journal_page_last 2002
_journal_paper_doi 10.1039/D3CE00061C
_journal_volume 25
_journal_year 2023
_chemical_formula_moiety '2(C9 H8 N O), Cl4 Hg'
_chemical_formula_sum 'C18 H16 Cl4 Hg N2 O2'
_chemical_formula_weight 634.72
_space_group_crystal_system monoclinic
_space_group_IT_number 15
_space_group_name_Hall '-C 2yc'
_space_group_name_H-M_alt 'C 1 2/c 1'
_atom_sites_solution_hydrogens mixed
_atom_sites_solution_primary dual
_atom_sites_solution_secondary difmap
_audit_creation_method SHELXL-2018/1
_audit_update_record
;
2022-12-05 deposited with the CCDC.	2023-02-24 downloaded from the CCDC.
;
_cell_angle_alpha 90
_cell_angle_beta 91.3170(10)
_cell_angle_gamma 90
_cell_formula_units_Z 4
_cell_length_a 15.2852(2)
_cell_length_b 8.25560(10)
_cell_length_c 16.5412(2)
_cell_measurement_reflns_used 29704
_cell_measurement_temperature 100.0(1)
_cell_measurement_theta_max 32.0980
_cell_measurement_theta_min 3.5730
_cell_volume 2086.76(4)
_computing_cell_refinement 'CrysAlisPro 1.171.40.68a (Rigaku OD, 2019)'
_computing_data_collection 'CrysAlisPro 1.171.40.68a (Rigaku OD, 2019)'
_computing_data_reduction 'CrysAlisPro 1.171.40.68a (Rigaku OD, 2019)'
_computing_molecular_graphics
;XP in SHELXTL (Sheldrick, 2008)
 ORTEP-3 W v. 1.062 (Farrugia 2012)
;
_computing_publication_material
;SHELXL-2018/1 (Sheldrick, 2018) and
 PLATON (Spek, 2009)
;
_computing_structure_refinement 'SHELXL-2018/1 (Sheldrick, 2018)'
_computing_structure_solution 'SHELXT (Sheldrick, 2015a)'
_diffrn_ambient_environment N~2~
_diffrn_ambient_temperature 100.0(1)
_diffrn_detector 'CCD plate'
_diffrn_detector_type 'Pilatus 300K'
_diffrn_measured_fraction_theta_full 0.997
_diffrn_measured_fraction_theta_max 0.997
_diffrn_measurement_device 'four-circle diffractometer'
_diffrn_measurement_device_type 'XtaLAB Synergy, Dualflex, Pilatus 300K'
_diffrn_measurement_method '\w scans'
_diffrn_radiation_monochromator mirror
_diffrn_radiation_probe x-ray
_diffrn_radiation_type MoK\a
_diffrn_radiation_wavelength 0.71073
_diffrn_reflns_av_R_equivalents 0.0288
_diffrn_reflns_av_unetI/netI 0.0085
_diffrn_reflns_Laue_measured_fraction_full 0.997
_diffrn_reflns_Laue_measured_fraction_max 0.997
_diffrn_reflns_limit_h_max 18
_diffrn_reflns_limit_h_min -18
_diffrn_reflns_limit_k_max 9
_diffrn_reflns_limit_k_min -9
_diffrn_reflns_limit_l_max 19
_diffrn_reflns_limit_l_min -19
_diffrn_reflns_number 31143
_diffrn_reflns_point_group_measured_fraction_full 0.997
_diffrn_reflns_point_group_measured_fraction_max 0.997
_diffrn_reflns_theta_full 25.019
_diffrn_reflns_theta_max 25.019
_diffrn_reflns_theta_min 3.589
_diffrn_source 'micro-focus sealed X-ray tube'
_diffrn_source_type 'PhotonJet (Mo) X-ray Source'
_exptl_absorpt_coefficient_mu 7.904
_exptl_absorpt_correction_T_max 0.948
_exptl_absorpt_correction_T_min 0.316
_exptl_absorpt_correction_type gaussian
_exptl_absorpt_process_details
;
CrysAlisPro 1.171.40.68a (Rigaku Oxford Diffraction, 2019)
Numerical absorption correction based on gaussian integration over
			a multifaceted crystal model
Empirical absorption correction using spherical harmonics,
 implemented in SCALE3 ABSPACK scaling algorithm.
;
_exptl_crystal_colour colourless
_exptl_crystal_density_diffrn 2.020
_exptl_crystal_description prism
_exptl_crystal_F_000 1208
_exptl_crystal_size_max 0.218
_exptl_crystal_size_mid 0.164
_exptl_crystal_size_min 0.070
_refine_diff_density_max 0.319
_refine_diff_density_min -0.169
_refine_diff_density_rms 0.046
_refine_ls_extinction_method none
_refine_ls_goodness_of_fit_ref 1.120
_refine_ls_hydrogen_treatment constr
_refine_ls_matrix_type full
_refine_ls_number_parameters 124
_refine_ls_number_reflns 1842
_refine_ls_number_restraints 0
_refine_ls_restrained_S_all 1.120
_refine_ls_R_factor_all 0.0082
_refine_ls_R_factor_gt 0.0082
_refine_ls_shift/su_max 0.001
_refine_ls_shift/su_mean 0.000
_refine_ls_structure_factor_coef Fsqd
_refine_ls_weighting_details 'w=1/[\s^2^(Fo^2^)+(0.0107P)^2^+1.7974P] where P=(Fo^2^+2Fc^2^)/3'
_refine_ls_weighting_scheme calc
_refine_ls_wR_factor_gt 0.0215
_refine_ls_wR_factor_ref 0.0215
_reflns_Friedel_coverage 0.000
_reflns_number_gt 1836
_reflns_number_total 1842
_reflns_threshold_expression 'I > 2\s(I)'
_cod_data_source_file d3ce00061c2.cif
_cod_data_source_block mz1008a
_cod_depositor_comments 'Adding full bibliography for 7246339--7246352.cif.'
_cod_original_sg_symbol_H-M 'C 2/c'
_cod_database_code 7246351
_shelx_shelxl_version_number 2018/1
_shelx_space_group_comment
;
The symmetry employed for this shelxl refinement is uniquely defined
by the following loop, which should always be used as a source of
symmetry information in preference to the above space-group names.
They are only intended as comments.
;

loop_
_space_group_symop_operation_xyz
'x, y, z'
'-x, y, -z+1/2'
'x+1/2, y+1/2, z'
'-x+1/2, y+1/2, -z+1/2'
'-x, -y, -z'
'x, -y, z-1/2'
'-x+1/2, -y+1/2, -z'
'x+1/2, -y+1/2, z-1/2'

loop_
_atom_site_label
_atom_site_type_symbol
_atom_site_fract_x
_atom_site_fract_y
_atom_site_fract_z
_atom_site_U_iso_or_equiv
_atom_site_adp_type
_atom_site_occupancy
_atom_site_site_symmetry_order
_atom_site_calc_flag
_atom_site_refinement_flags_posn
_atom_site_refinement_flags_adp
_atom_site_refinement_flags_occupancy
_atom_site_disorder_assembly
_atom_site_disorder_group
Hg1 Hg 0.500000 0.35532(2) 0.250000 0.01579(4) Uani 1 2 d S T P . .
Cl1 Cl 0.42279(2) 0.54808(5) 0.34023(2) 0.02135(8) Uani 1 1 d . . . . .
Cl2 Cl 0.38190(2) 0.19184(5) 0.18427(2) 0.01776(8) Uani 1 1 d . . . . .
O1 O 0.31935(7) 0.60960(14) 0.53450(7) 0.0205(2) Uani 1 1 d . . . . .
H1O H 0.336219 0.660355 0.576017 0.031 Uiso 1 1 calc R U . . .
N1 N 0.25434(8) 0.41842(15) 0.41658(7) 0.0148(2) Uani 1 1 d . . . . .
H1N H 0.302267 0.466834 0.414088 0.018 Uiso 1 1 d R U . . .
C1 C 0.22744(11) 0.32538(19) 0.35551(10) 0.0195(3) Uani 1 1 d . . . . .
H1 H 0.263465 0.311009 0.310020 0.023 Uiso 1 1 calc R U . . .
C2 C 0.14624(11) 0.24866(19) 0.35814(10) 0.0225(3) Uani 1 1 d . . . . .
H2 H 0.126465 0.182547 0.314407 0.027 Uiso 1 1 calc R U . . .
C3 C 0.09522(10) 0.26961(19) 0.42449(10) 0.0219(3) Uani 1 1 d . . . . .
H3 H 0.040210 0.216416 0.426687 0.026 Uiso 1 1 calc R U . . .
C4 C 0.12319(10) 0.36899(18) 0.48955(10) 0.0175(3) Uani 1 1 d . . . . .
C5 C 0.07312(10) 0.3972(2) 0.55934(10) 0.0216(3) Uani 1 1 d . . . . .
H5 H 0.017796 0.346475 0.564877 0.026 Uiso 1 1 calc R U . . .
C6 C 0.10518(11) 0.4982(2) 0.61863(10) 0.0227(3) Uani 1 1 d . . . . .
H6 H 0.071051 0.518244 0.664847 0.027 Uiso 1 1 calc R U . . .
C7 C 0.18779(10) 0.5731(2) 0.61266(9) 0.0205(3) Uani 1 1 d . . . . .
H7 H 0.208378 0.642531 0.654757 0.025 Uiso 1 1 calc R U . . .
C8 C 0.23871(10) 0.54657(18) 0.54661(9) 0.0163(3) Uani 1 1 d . . . . .
C9 C 0.20579(9) 0.44495(18) 0.48404(9) 0.0146(3) Uani 1 1 d . . . . .

loop_
_atom_site_aniso_label
_atom_site_aniso_U_11
_atom_site_aniso_U_22
_atom_site_aniso_U_33
_atom_site_aniso_U_23
_atom_site_aniso_U_13
_atom_site_aniso_U_12
Hg1 0.01439(5) 0.01589(5) 0.01709(5) 0.000 0.00068(3) 0.000
Cl1 0.01980(18) 0.02051(19) 0.02408(19) -0.00668(15) 0.00794(14) -0.00383(14)
Cl2 0.01728(17) 0.01934(18) 0.01656(17) -0.00042(14) -0.00186(13) -0.00221(14)
O1 0.0195(6) 0.0242(6) 0.0178(6) -0.0024(5) 0.0010(4) -0.0050(5)
N1 0.0129(6) 0.0147(6) 0.0169(6) 0.0034(5) 0.0007(5) 0.0004(5)
C1 0.0232(8) 0.0193(7) 0.0159(8) 0.0016(6) -0.0008(6) 0.0045(6)
C2 0.0255(8) 0.0176(8) 0.0242(8) -0.0019(6) -0.0069(6) 0.0004(6)
C3 0.0176(7) 0.0172(8) 0.0307(9) 0.0056(7) -0.0046(6) -0.0012(6)
C4 0.0144(7) 0.0158(8) 0.0221(8) 0.0070(6) -0.0012(6) 0.0023(5)
C5 0.0151(7) 0.0231(8) 0.0266(9) 0.0112(7) 0.0038(6) 0.0025(6)
C6 0.0218(8) 0.0266(8) 0.0200(8) 0.0086(7) 0.0067(6) 0.0089(7)
C7 0.0244(8) 0.0213(8) 0.0160(7) 0.0015(6) 0.0001(6) 0.0050(6)
C8 0.0171(7) 0.0142(7) 0.0176(7) 0.0042(6) -0.0011(6) 0.0010(6)
C9 0.0147(7) 0.0135(7) 0.0155(7) 0.0045(6) 0.0001(6) 0.0028(6)

loop_
_atom_type_symbol
_atom_type_description
_atom_type_scat_dispersion_real
_atom_type_scat_dispersion_imag
_atom_type_scat_source
C C 0.0033 0.0016 'International Tables Vol C Tables 4.2.6.8 and 6.1.1.4'
H H 0.0000 0.0000 'International Tables Vol C Tables 4.2.6.8 and 6.1.1.4'
N N 0.0061 0.0033 'International Tables Vol C Tables 4.2.6.8 and 6.1.1.4'
O O 0.0106 0.0060 'International Tables Vol C Tables 4.2.6.8 and 6.1.1.4'
Cl Cl 0.1484 0.1585 'International Tables Vol C Tables 4.2.6.8 and 6.1.1.4'
Hg Hg -2.3894 9.2266 'International Tables Vol C Tables 4.2.6.8 and 6.1.1.4'

loop_
_geom_angle_atom_site_label_1
_geom_angle_atom_site_label_2
_geom_angle_atom_site_label_3
_geom_angle
_geom_angle_site_symmetry_1
_geom_angle_site_symmetry_3
_geom_angle_publ_flag
Cl2 Hg1 Cl2 114.187(17) . 2_655 ?
Cl2 Hg1 Cl1 105.020(12) . . ?
Cl2 Hg1 Cl1 115.680(12) 2_655 . ?
Cl2 Hg1 Cl1 115.681(12) . 2_655 ?
Cl2 Hg1 Cl1 105.019(12) 2_655 2_655 ?
Cl1 Hg1 Cl1 100.811(17) . 2_655 ?
C8 O1 H1O 109.5 . . ?
C1 N1 C9 123.21(13) . . ?
C1 N1 H1N 119.7 . . ?
C9 N1 H1N 117.0 . . ?
N1 C1 C2 119.97(15) . . ?
N1 C1 H1 120.0 . . ?
C2 C1 H1 120.0 . . ?
C3 C2 C1 119.36(15) . . ?
C3 C2 H2 120.3 . . ?
C1 C2 H2 120.3 . . ?
C2 C3 C4 121.02(15) . . ?
C2 C3 H3 119.5 . . ?
C4 C3 H3 119.5 . . ?
C3 C4 C9 117.63(15) . . ?
C3 C4 C5 123.78(15) . . ?
C9 C4 C5 118.59(15) . . ?
C6 C5 C4 119.46(15) . . ?
C6 C5 H5 120.3 . . ?
C4 C5 H5 120.3 . . ?
C5 C6 C7 121.51(15) . . ?
C5 C6 H6 119.2 . . ?
C7 C6 H6 119.2 . . ?
C8 C7 C6 120.66(15) . . ?
C8 C7 H7 119.7 . . ?
C6 C7 H7 119.7 . . ?
O1 C8 C7 126.13(14) . . ?
O1 C8 C9 115.35(13) . . ?
C7 C8 C9 118.53(14) . . ?
N1 C9 C4 118.81(14) . . ?
N1 C9 C8 119.96(13) . . ?
C4 C9 C8 121.23(14) . . ?

loop_
_geom_bond_atom_site_label_1
_geom_bond_atom_site_label_2
_geom_bond_distance
_geom_bond_site_symmetry_2
_geom_bond_publ_flag
Hg1 Cl2 2.4844(4) . ?
Hg1 Cl2 2.4844(4) 2_655 ?
Hg1 Cl1 2.4968(4) . ?
Hg1 Cl1 2.4968(4) 2_655 ?
O1 C8 1.3570(19) . ?
O1 H1O 0.8400 . ?
N1 C1 1.327(2) . ?
N1 C9 1.3718(19) . ?
N1 H1N 0.8363 . ?
C1 C2 1.395(2) . ?
C1 H1 0.9500 . ?
C2 C3 1.372(2) . ?
C2 H2 0.9500 . ?
C3 C4 1.412(2) . ?
C3 H3 0.9500 . ?
C4 C9 1.415(2) . ?
C4 C5 1.419(2) . ?
C5 C6 1.369(3) . ?
C5 H5 0.9500 . ?
C6 C7 1.411(2) . ?
C6 H6 0.9500 . ?
C7 C8 1.374(2) . ?
C7 H7 0.9500 . ?
C8 C9 1.416(2) . ?

loop_
_geom_torsion_atom_site_label_1
_geom_torsion_atom_site_label_2
_geom_torsion_atom_site_label_3
_geom_torsion_atom_site_label_4
_geom_torsion
_geom_torsion_site_symmetry_1
_geom_torsion_site_symmetry_2
_geom_torsion_site_symmetry_3
_geom_torsion_site_symmetry_4
_geom_torsion_publ_flag
C9 N1 C1 C2 -0.2(2) . . . . ?
N1 C1 C2 C3 -0.5(2) . . . . ?
C1 C2 C3 C4 0.8(2) . . . . ?
C2 C3 C4 C9 -0.4(2) . . . . ?
C2 C3 C4 C5 179.19(15) . . . . ?
C3 C4 C5 C6 -178.76(15) . . . . ?
C9 C4 C5 C6 0.9(2) . . . . ?
C4 C5 C6 C7 -1.1(2) . . . . ?
C5 C6 C7 C8 0.0(2) . . . . ?
C6 C7 C8 O1 -179.06(14) . . . . ?
C6 C7 C8 C9 1.2(2) . . . . ?
C1 N1 C9 C4 0.5(2) . . . . ?
C1 N1 C9 C8 -179.67(14) . . . . ?
C3 C4 C9 N1 -0.2(2) . . . . ?
C5 C4 C9 N1 -179.81(13) . . . . ?
C3 C4 C9 C8 179.98(13) . . . . ?
C5 C4 C9 C8 0.3(2) . . . . ?
O1 C8 C9 N1 -1.0(2) . . . . ?
C7 C8 C9 N1 178.80(13) . . . . ?
O1 C8 C9 C4 178.87(13) . . . . ?
C7 C8 C9 C4 -1.3(2) . . . . ?
